data_4033605
loop_
_publ_author_name
'Ravat, Prince'
'Blacque, Olivier'
'Jur\'i\<cek, Michal'

_publ_section_title
;
 Benzo[<i>cd</i>]triangulene: A Spin 1/2 Graphene Fragment.
;
_journal_name_full 'The Journal of organic chemistry'
_journal_paper_doi 10.1021/acs.joc.9b02163
_journal_year 2019
_chemical_formula_moiety 'C49 H29, 0.2(C6 H14)'
_chemical_formula_sum 'C50.2 H31.8'
_chemical_formula_weight 634.95
_space_group_crystal_system monoclinic
_space_group_IT_number 14
_space_group_name_Hall '-P 2ybc'
_space_group_name_H-M_alt 'P 1 21/c 1'
_symmetry_space_group_name_Hall '-P 2ybc'
_symmetry_space_group_name_H-M 'P 1 21/c 1'
_atom_sites_solution_hydrogens geom
_audit_creation_date 2019-07-29
_audit_creation_method
;
Olex2 1.2
(compiled 2018.05.29 svn.r3508 for OlexSys, GUI svn.r5506)
;
_cell_angle_alpha 90
_cell_angle_beta 90.9730(10)
_cell_angle_gamma 90
_cell_formula_units_Z 4
_cell_length_a 14.5222(2)
_cell_length_b 5.65100(10)
_cell_length_c 40.0027(5)
_cell_measurement_reflns_used 22849
_cell_measurement_temperature 160.00(10)
_cell_measurement_theta_max 78.6
_cell_measurement_theta_min 3.7
_cell_volume 3282.35(8)
_computing_cell_refinement 'CrysAlisPro 1.171.39.13a (Rigaku OD, 2015)'
_computing_data_collection 'CrysAlisPro 1.171.39.13a (Rigaku OD, 2015)'
_computing_data_reduction 'CrysAlisPro 1.171.39.13a (Rigaku OD, 2015)'
_computing_molecular_graphics 'Olex2 (Dolomanov et al., 2009)'
_computing_publication_material 'Olex2 (Dolomanov et al., 2009)'
_computing_structure_refinement 'ShelXL (Sheldrick, 2015b)'
_computing_structure_solution 'ShelXT (Sheldrick, 2015a)'
_diffrn_ambient_environment N~2~
_diffrn_ambient_temperature 160.00(10)
_diffrn_detector 'CCD plate'
_diffrn_detector_type 'Pilatus 200K'
_diffrn_measured_fraction_theta_full 0.999
_diffrn_measured_fraction_theta_max 0.999
_diffrn_measurement_details
;
List of Runs (angles in degrees, time in seconds):

  # Type    Start    End  Width  t~exp~   \w     \q     \k     \f   Frames
--------------------------------------------------------------------------
  1  \w    -11.00  41.00   0.50    4.00    --    0.00  89.00  75.00  104
  2  \w    -18.00   7.00   0.50    4.00    --    0.00 -38.00   0.00   50
  3  \w    -14.00  14.00   0.50    4.00    --    0.00 -89.00 -39.00   56
  4  \w    -62.00 -28.00   0.50    4.00    --    0.00 -38.00   0.00   68
  5  \w     -1.00  45.00   0.50    4.00    --    0.00  38.00-150.00   92
  6  \w    -37.00  -2.00   0.50    4.00    --    0.00 115.00-138.64   70
  7  \w     39.00  64.00   0.50   16.00    --  105.75 -30.00  60.00   50
  8  \w     41.00  82.00   0.50   16.00    --  105.75 -73.00 106.51   82
  9  \w     74.00  99.00   0.50   16.00    --  105.75 -94.00 120.00   50
 10  \w     99.00 124.00   0.50   16.00    --  105.75 -73.00 106.51   50
 11  \w    102.00 128.00   0.50   16.00    --  105.75 -90.00  72.09   52
 12  \w     83.00 120.00   0.50   16.00    --  105.75 -61.00  90.00   74
 13  \w     81.00 107.00   0.50   16.00    --  105.75-111.00  30.00   52
 14  \w     63.00 123.00   0.50   16.00    --  105.75 -77.00  30.00  120
 15  \w     67.00 108.00   0.50   16.00    --  105.75 -94.00 -60.00   82
 16  \w     87.00 113.00   0.50   16.00    --  105.75-111.00 -90.00   52
 17  \w     82.00 108.00   0.50   16.00    --  105.75-111.00-150.00   52
 18  \w     82.00 107.00   0.50   16.00    --  105.75 -94.00-120.00   50
 19  \w     99.00 125.00   0.50   16.00    --  105.75 -82.00-121.65   52
 20  \w     81.00 112.00   0.50   16.00    --  105.75-111.00 -60.00   62
 21  \w     85.00 111.00   0.50   16.00    --  105.75 -99.00 -65.45   52
 22  \w     62.00 112.00   0.50   16.00    --  105.75 -61.00 -90.00  100
 23  \w     51.00  77.00   0.50   16.00    --  105.75-111.00 -30.00   52
 24  \w     47.00  98.00   0.50   16.00    --  105.75 -61.00 -30.00  102
 25  \w     52.00 112.00   0.50   16.00    --  105.75-111.00-120.00  120
 26  \w     45.00  71.00   0.50   16.00    --  105.75-111.00-150.00   52
 27  \w     40.00  66.00   0.50   16.00    --  105.75 -94.00-180.00   52
 28  \w     40.00  66.00   0.50   16.00    --  105.75 -45.00-150.00   52
 29  \w     31.00  56.00   0.50   16.00    --  105.75 -45.00-180.00   50
 30  \w     31.00  64.00   0.50   16.00    --  105.75-111.00 -90.00   66
 31  \w     32.00  69.00   0.50   16.00    --  105.75 -45.00 -30.00   74
 32  \w     29.00  67.00   0.50   16.00    --  105.75 -30.00   0.00   76
 33  \w     33.00 110.00   0.50   16.00    --  105.75  -7.00  71.11  154
 34  \w    112.00 150.00   0.50   16.00    --  105.75  45.00  90.00   76
 35  \w    129.00 177.00   0.50   16.00    --  105.75 111.00 150.00   96
 36  \w    105.00 177.00   0.50   16.00    --  105.75  30.00 -30.00  144
 37  \w    139.00 170.00   0.50   16.00    --  105.75 111.00 -90.00   62
 38  \w    111.00 136.00   0.50   16.00    --  105.75 111.00 -90.00   50
 39  \w    105.00 147.00   0.50   16.00    --  105.75 109.00 -29.00   84
 40  \w    102.00 136.00   0.50   16.00    --  105.75  45.00 -60.00   68
 41  \w     94.00 127.00   0.50   16.00    --  105.75  61.00-120.00   66
 42  \w    100.00 142.00   0.50   16.00    --  105.75 111.00-150.00   84
 43  \w     48.00  74.00   0.50   16.00    --  105.75 -90.00  72.09   52
 44  \w     31.00  64.00   0.50   16.00    --  105.75 -94.00 120.00   66
 45  \w     65.00  91.00   0.50   16.00    --  105.75 -17.00 175.73   52
 46  \w     56.00 111.00   0.50   16.00    --  105.75 -15.00 120.00  110
 47  \w     32.00  58.00   0.50   16.00    --  105.75-111.00  30.00   52
 48  \w     76.00 117.00   0.50   16.00    --  105.75 178.00 150.00   82
;
_diffrn_measurement_device 'four-circle diffractometer'
_diffrn_measurement_device_type 'XtaLAB Synergy, Dualflex, Pilatus 200K'
_diffrn_measurement_method '\w scans'
_diffrn_orient_matrix_type 'CrysAlisPro convention (1999,Acta A55,543-557)'
_diffrn_orient_matrix_UB_11 0.0509559000
_diffrn_orient_matrix_UB_12 0.0566191000
_diffrn_orient_matrix_UB_13 0.0331398000
_diffrn_orient_matrix_UB_21 -0.0095804000
_diffrn_orient_matrix_UB_22 -0.2602373000
_diffrn_orient_matrix_UB_23 0.0108627000
_diffrn_orient_matrix_UB_31 0.0925671000
_diffrn_orient_matrix_UB_32 -0.0580686000
_diffrn_orient_matrix_UB_33 -0.0163611000
_diffrn_radiation_monochromator mirror
_diffrn_radiation_probe x-ray
_diffrn_radiation_type CuK\a
_diffrn_radiation_wavelength 1.54184
_diffrn_reflns_av_R_equivalents 0.0229
_diffrn_reflns_av_unetI/netI 0.0175
_diffrn_reflns_Laue_measured_fraction_full 0.999
_diffrn_reflns_Laue_measured_fraction_max 0.999
_diffrn_reflns_limit_h_max 18
_diffrn_reflns_limit_h_min -13
_diffrn_reflns_limit_k_max 7
_diffrn_reflns_limit_k_min -7
_diffrn_reflns_limit_l_max 47
_diffrn_reflns_limit_l_min -49
_diffrn_reflns_number 38709
_diffrn_reflns_point_group_measured_fraction_full 0.999
_diffrn_reflns_point_group_measured_fraction_max 0.999
_diffrn_reflns_theta_full 67.684
_diffrn_reflns_theta_max 74.497
_diffrn_reflns_theta_min 3.731
_diffrn_source 'micro-focus sealed X-ray tube'
_diffrn_source_type 'PhotonJet (Cu) X-ray Source'
_exptl_absorpt_coefficient_mu 0.553
_exptl_absorpt_correction_T_max 0.985
_exptl_absorpt_correction_T_min 0.927
_exptl_absorpt_correction_type analytical
_exptl_absorpt_process_details
;
CrysAlisPro 1.171.39.13a (Rigaku Oxford Diffraction, 2015)
Analytical numeric absorption correction using a multifaceted crystal
model based on expressions derived by R.C. Clark & J.S. Reid.
(Clark, R. C. & Reid, J. S. (1995). Acta Cryst. A51, 887-897)
Empirical absorption correction using spherical harmonics,
 implemented in SCALE3 ABSPACK scaling algorithm.
;
_exptl_crystal_colour red
_exptl_crystal_density_diffrn 1.285
_exptl_crystal_description plate
_exptl_crystal_F_000 1332
_exptl_crystal_size_max 0.157
_exptl_crystal_size_mid 0.064
_exptl_crystal_size_min 0.028
_refine_diff_density_max 0.256
_refine_diff_density_min -0.358
_refine_diff_density_rms 0.037
_refine_ls_extinction_method none
_refine_ls_goodness_of_fit_ref 1.045
_refine_ls_hydrogen_treatment constr
_refine_ls_matrix_type full
_refine_ls_number_parameters 496
_refine_ls_number_reflns 6683
_refine_ls_number_restraints 14
_refine_ls_restrained_S_all 1.084
_refine_ls_R_factor_all 0.0563
_refine_ls_R_factor_gt 0.0503
_refine_ls_shift/su_max 0.001
_refine_ls_shift/su_mean 0.000
_refine_ls_structure_factor_coef Fsqd
_refine_ls_weighting_details 'w=1/[\s^2^(Fo^2^)+(0.0728P)^2^+1.0127P] where P=(Fo^2^+2Fc^2^)/3'
_refine_ls_weighting_scheme calc
_refine_ls_wR_factor_gt 0.1382
_refine_ls_wR_factor_ref 0.1439
_reflns_Friedel_coverage 0.000
_reflns_number_gt 5802
_reflns_number_total 6683
_reflns_threshold_expression 'I > 2\s(I)'
_cod_data_source_file jo9b02163_si_002.cif
_cod_data_source_block ccdc1880918
_cod_original_formula_sum 'C50.20 H31.80'
_cod_database_code 4033605
_shelx_shelxl_version_number 2018/3
_shelx_space_group_comment
;
The symmetry employed for this shelxl refinement is uniquely defined
by the following loop, which should always be used as a source of
symmetry information in preference to the above space-group names.
They are only intended as comments.
;
_olex2_refinement_description
;
1. Fixed Uiso
 At 1.2 times of:
  All C(H) groups, All C(H,H) groups
 At 1.5 times of:
  All C(H,H,H) groups
2. Restrained distances
 C50-C51 = C51-C52 = C52-C53 = C53-C54 = C54-C55
 1.54 with sigma of 0.005
 C2-C26B = C24-C26B
 2.52 with sigma of 0.005
 C1-C26A \\sim C1-C26B
 with sigma of 0.005
3. Uiso/Uaniso restraints and constraints
C26A \\sim C26B: within 2A with sigma of 0.002 and sigma for terminal atoms of
0.004
Uiso(C50) = Uiso(C51) = Uiso(C52) = Uiso(C53) = Uiso(C54) = Uiso(C55)
4. Others
 Sof(C26B)=Sof(C27B)=Sof(H27B)=Sof(C28B)=Sof(H28B)=Sof(C29B)=Sof(H29B)=
 Sof(C30B)=Sof(H30B)=Sof(C31B)=Sof(H31B)=1-FVAR(1)
 Sof(C26A)=Sof(C27A)=Sof(H27A)=Sof(C28A)=Sof(H28A)=Sof(C29A)=Sof(H29A)=
 Sof(C30A)=Sof(H30A)=Sof(C31A)=Sof(H31A)=FVAR(1)
 Fixed Sof: C50(0.2) H50A(0.2) H50B(0.2) H50C(0.2) C51(0.2) H51A(0.2)
 H51B(0.2) C52(0.2) H52A(0.2) H52B(0.2) C53(0.2) H53A(0.2) H53B(0.2) C54(0.2)
 H54A(0.2) H54B(0.2) C55(0.2) H55A(0.2) H55B(0.2) H55C(0.2)
5.a :
 C26A(C27A,C28A,C29A,C30A,C31A), C26B(C27B,C28B,C29B,C30B,C31B)
5.b Secondary CH2 refined with riding coordinates:
 C51(H51A,H51B), C52(H52A,H52B), C53(H53A,H53B), C54(H54A,H54B)
5.c Aromatic/amide H refined with riding coordinates:
 C3(H3), C4(H4), C5(H5), C12(H12), C13(H13), C14(H14), C17(H17), C21(H21),
 C23(H23), C27A(H27A), C28A(H28A), C29A(H29A), C30A(H30A), C31A(H31A),
 C27B(H27B), C28B(H28B), C29B(H29B), C30B(H30B), C31B(H31B), C33(H33), C34(H34),
  C35(H35), C36(H36), C37(H37), C39(H39), C40(H40), C41(H41), C42(H42),
 C43(H43), C45(H45), C46(H46), C47(H47), C48(H48), C49(H49)
5.d Idealised Me refined as rotating group:
 C50(H50A,H50B,H50C), C55(H55A,H55B,H55C)
;

loop_
_space_group_symop_operation_xyz
'x, y, z'
'-x, y+1/2, -z+1/2'
'-x, -y, -z'
'x, -y-1/2, z-1/2'

loop_
_atom_site_label
_atom_site_type_symbol
_atom_site_fract_x
_atom_site_fract_y
_atom_site_fract_z
_atom_site_U_iso_or_equiv
_atom_site_adp_type
_atom_site_occupancy
_atom_site_site_symmetry_order
_atom_site_calc_flag
_atom_site_refinement_flags_posn
_atom_site_refinement_flags_adp
_atom_site_refinement_flags_occupancy
_atom_site_disorder_assembly
_atom_site_disorder_group
C1 C 0.31195(9) 0.2062(3) 0.63211(4) 0.0466(4) Uani 1 1 d D . . . .
C2 C 0.33738(9) 0.0330(3) 0.65662(4) 0.0449(3) Uani 1 1 d D . . . .
C3 C 0.27304(9) -0.1268(3) 0.66971(4) 0.0518(4) Uani 1 1 d . . . . .
H3 H 0.210491 -0.118053 0.662469 0.062 Uiso 1 1 calc R . . . .
C4 C 0.29905(10) -0.2952(3) 0.69277(4) 0.0534(4) Uani 1 1 d . . . . .
H4 H 0.254347 -0.402036 0.701034 0.064 Uiso 1 1 calc R . . . .
C5 C 0.38994(10) -0.3117(3) 0.70421(4) 0.0478(4) Uani 1 1 d . . . . .
H5 H 0.406576 -0.429477 0.720152 0.057 Uiso 1 1 calc R . . . .
C6 C 0.45682(9) -0.1565(3) 0.69242(3) 0.0411(3) Uani 1 1 d . . . . .
C7 C 0.43123(9) 0.0163(3) 0.66830(3) 0.0405(3) Uani 1 1 d . . . . .
C8 C 0.49860(9) 0.1723(3) 0.65475(3) 0.0382(3) Uani 1 1 d . . . . .
C9 C 0.59198(8) 0.1588(2) 0.66610(3) 0.0363(3) Uani 1 1 d . . . . .
C10 C 0.61861(8) -0.0089(2) 0.69117(3) 0.0368(3) Uani 1 1 d . . . . .
C11 C 0.55292(9) -0.1680(3) 0.70445(3) 0.0400(3) Uani 1 1 d . . . . .
C12 C 0.58201(10) -0.3312(3) 0.72867(4) 0.0483(4) Uani 1 1 d . . . . .
H12 H 0.538834 -0.439863 0.737510 0.058 Uiso 1 1 calc R . . . .
C13 C 0.67291(10) -0.3375(3) 0.74007(4) 0.0502(4) Uani 1 1 d . . . . .
H13 H 0.690836 -0.448034 0.756847 0.060 Uiso 1 1 calc R . . . .
C14 C 0.73713(9) -0.1850(3) 0.72725(4) 0.0432(3) Uani 1 1 d . . . . .
H14 H 0.798935 -0.190813 0.735383 0.052 Uiso 1 1 calc R . . . .
C15 C 0.71267(9) -0.0214(2) 0.70243(3) 0.0371(3) Uani 1 1 d . . . . .
C16 C 0.77972(8) 0.1326(2) 0.68733(3) 0.0362(3) Uani 1 1 d . . . . .
C17 C 0.75343(9) 0.2866(2) 0.66319(3) 0.0375(3) Uani 1 1 d . . . . .
H17 H 0.798605 0.386752 0.653719 0.045 Uiso 1 1 calc R . . . .
C18 C 0.65959(9) 0.3051(2) 0.65123(3) 0.0366(3) Uani 1 1 d . . . . .
C19 C 0.63558(9) 0.4535(2) 0.62439(3) 0.0384(3) Uani 1 1 d . . . . .
C20 C 0.54191(9) 0.4789(3) 0.61433(3) 0.0401(3) Uani 1 1 d . . . . .
C21 C 0.51560(10) 0.6408(3) 0.58890(4) 0.0445(3) Uani 1 1 d . . . . .
H21 H 0.561583 0.733751 0.578550 0.053 Uiso 1 1 calc R . . . .
C22 C 0.42419(10) 0.6672(3) 0.57867(4) 0.0465(4) Uani 1 1 d . . . . .
C23 C 0.35752(10) 0.5276(3) 0.59356(4) 0.0495(4) Uani 1 1 d . . . . .
H23 H 0.295078 0.547139 0.586643 0.059 Uiso 1 1 calc R . . . .
C24 C 0.37854(9) 0.3575(3) 0.61858(4) 0.0443(3) Uani 1 1 d D . . . .
C25 C 0.47343(9) 0.3373(3) 0.62977(3) 0.0399(3) Uani 1 1 d . . . . .
C26A C 0.21590(12) 0.2403(5) 0.61740(5) 0.0460(6) Uani 0.632(3) 1 d D U P A 1
C27A C 0.19703(12) 0.1646(5) 0.58519(5) 0.0683(10) Uani 0.632(3) 1 d G . P A 1
H27A H 0.244659 0.098487 0.572145 0.082 Uiso 0.632(3) 1 calc R . P A 1
C28A C 0.10892(12) 0.1848(5) 0.57192(5) 0.0815(12) Uani 0.632(3) 1 d G . P A 1
H28A H 0.095940 0.132968 0.549749 0.098 Uiso 0.632(3) 1 calc R . P A 1
C29A C 0.03971(14) 0.2807(5) 0.59096(6) 0.0606(9) Uani 0.632(3) 1 d G . P A 1
H29A H -0.020928 0.294443 0.581887 0.073 Uiso 0.632(3) 1 calc R . P A 1
C30A C 0.05862(16) 0.3565(5) 0.62316(6) 0.0523(9) Uani 0.632(3) 1 d G . P A 1
H30A H 0.011031 0.422567 0.636228 0.063 Uiso 0.632(3) 1 calc R . P A 1
C31A C 0.14671(14) 0.3363(5) 0.63636(5) 0.0407(7) Uani 0.632(3) 1 d G . P A 1
H31A H 0.159728 0.388532 0.658515 0.049 Uiso 0.632(3) 1 calc R . P A 1
C26B C 0.21042(17) 0.1978(7) 0.62263(10) 0.0421(9) Uani 0.368(3) 1 d D U P A 2
C27B C 0.1627(3) 0.4088(7) 0.62834(11) 0.0481(14) Uani 0.368(3) 1 d G . P A 2
H27B H 0.193850 0.540598 0.637972 0.058 Uiso 0.368(3) 1 calc R . P A 2
C28B C 0.0690(3) 0.4256(7) 0.61987(12) 0.064(2) Uani 0.368(3) 1 d G . P A 2
H28B H 0.036606 0.568775 0.623762 0.077 Uiso 0.368(3) 1 calc R . P A 2
C29B C 0.0230(3) 0.2313(7) 0.60565(12) 0.0633(17) Uani 0.368(3) 1 d G . P A 2
H29B H -0.040556 0.242765 0.599864 0.076 Uiso 0.368(3) 1 calc R . P A 2
C30B C 0.0708(2) 0.0203(6) 0.59996(10) 0.0698(16) Uani 0.368(3) 1 d G . P A 2
H30B H 0.039553 -0.111564 0.590351 0.084 Uiso 0.368(3) 1 calc R . P A 2
C31B C 0.16450(19) 0.0035(6) 0.60842(10) 0.0568(13) Uani 0.368(3) 1 d G . P A 2
H31B H 0.196912 -0.139603 0.604520 0.068 Uiso 0.368(3) 1 calc R . P A 2
C32 C 0.87983(8) 0.1139(2) 0.69648(3) 0.0365(3) Uani 1 1 d . . . . .
C33 C 0.93104(9) -0.0820(3) 0.68668(4) 0.0435(3) Uani 1 1 d . . . . .
H33 H 0.901233 -0.210016 0.675560 0.052 Uiso 1 1 calc R . . . .
C34 C 1.02518(9) -0.0916(3) 0.69304(4) 0.0457(3) Uani 1 1 d . . . . .
H34 H 1.059539 -0.225452 0.686107 0.055 Uiso 1 1 calc R . . . .
C35 C 1.06912(9) 0.0931(3) 0.70943(4) 0.0439(3) Uani 1 1 d . . . . .
H35 H 1.133654 0.086819 0.713625 0.053 Uiso 1 1 calc R . . . .
C36 C 1.01906(9) 0.2860(3) 0.71963(4) 0.0448(3) Uani 1 1 d . . . . .
H36 H 1.048894 0.411927 0.731228 0.054 Uiso 1 1 calc R . . . .
C37 C 0.92468(9) 0.2968(3) 0.71299(4) 0.0415(3) Uani 1 1 d . . . . .
H37 H 0.890701 0.431382 0.719875 0.050 Uiso 1 1 calc R . . . .
C38 C 0.70905(9) 0.5720(3) 0.60488(3) 0.0395(3) Uani 1 1 d . . . . .
C39 C 0.73913(11) 0.4710(3) 0.57556(4) 0.0551(4) Uani 1 1 d . . . . .
H39 H 0.710962 0.329841 0.567534 0.066 Uiso 1 1 calc R . . . .
C40 C 0.80961(12) 0.5726(4) 0.55776(5) 0.0630(5) Uani 1 1 d . . . . .
H40 H 0.830032 0.500527 0.537747 0.076 Uiso 1 1 calc R . . . .
C41 C 0.85016(13) 0.7782(4) 0.56905(5) 0.0642(5) Uani 1 1 d . . . . .
H41 H 0.897993 0.849826 0.556692 0.077 Uiso 1 1 calc R . . . .
C42 C 0.82151(16) 0.8784(4) 0.59797(5) 0.0763(6) Uani 1 1 d . . . . .
H42 H 0.850241 1.018884 0.605995 0.092 Uiso 1 1 calc R . . . .
C43 C 0.75105(13) 0.7776(3) 0.61574(5) 0.0618(4) Uani 1 1 d . . . . .
H43 H 0.731165 0.850866 0.635743 0.074 Uiso 1 1 calc R . . . .
C44 C 0.39992(11) 0.8364(3) 0.55139(4) 0.0498(4) Uani 1 1 d . . . . .
C45 C 0.44889(12) 1.0458(3) 0.54759(4) 0.0557(4) Uani 1 1 d . . . . .
H45 H 0.497678 1.082206 0.562854 0.067 Uiso 1 1 calc R . . . .
C46 C 0.42779(14) 1.2018(4) 0.52199(4) 0.0657(5) Uani 1 1 d . . . . .
H46 H 0.461917 1.344224 0.519751 0.079 Uiso 1 1 calc R . . . .
C47 C 0.35682(15) 1.1503(4) 0.49961(4) 0.0700(6) Uani 1 1 d . . . . .
H47 H 0.342262 1.257161 0.481971 0.084 Uiso 1 1 calc R . . . .
C48 C 0.30724(13) 0.9435(4) 0.50294(4) 0.0653(5) Uani 1 1 d . . . . .
H48 H 0.258391 0.908908 0.487619 0.078 Uiso 1 1 calc R . . . .
C49 C 0.32829(11) 0.7861(4) 0.52851(4) 0.0566(4) Uani 1 1 d . . . . .
H49 H 0.294094 0.643683 0.530556 0.068 Uiso 1 1 calc R . . . .
C50 C 0.0274(13) 0.585(2) 0.5080(5) 0.117(2) Uiso 0.2 1 d D . P B -2
H50A H 0.023356 0.623409 0.484156 0.176 Uiso 0.2 1 calc GR . P B -2
H50B H 0.076999 0.677846 0.518577 0.176 Uiso 0.2 1 calc GR . P B -2
H50C H -0.031186 0.623947 0.518583 0.176 Uiso 0.2 1 calc GR . P B -2
C51 C 0.0477(11) 0.319(2) 0.5124(5) 0.117(2) Uiso 0.2 1 d D . P B -2
H51A H 0.108564 0.285287 0.502750 0.141 Uiso 0.2 1 calc R . P B -2
H51B H 0.052433 0.284637 0.536683 0.141 Uiso 0.2 1 calc R . P B -2
C52 C -0.0226(11) 0.148(2) 0.4968(5) 0.117(2) Uiso 0.2 1 d D . P B -2
H52A H -0.034985 0.209978 0.474007 0.141 Uiso 0.2 1 calc R . P B -2
H52B H -0.079975 0.173249 0.509324 0.141 Uiso 0.2 1 calc R . P B -2
C53 C -0.0155(11) -0.122(2) 0.4925(5) 0.117(2) Uiso 0.2 1 d D . P B -2
H53A H 0.038329 -0.151985 0.478202 0.141 Uiso 0.2 1 calc R . P B -2
H53B H -0.000251 -0.188563 0.514767 0.141 Uiso 0.2 1 calc R . P B -2
C54 C -0.0957(10) -0.268(2) 0.4780(5) 0.117(2) Uiso 0.2 1 d D . P B -2
H54A H -0.109619 -0.220831 0.454618 0.141 Uiso 0.2 1 calc R . P B -2
H54B H -0.151668 -0.246122 0.491429 0.141 Uiso 0.2 1 calc R . P B -2
C55 C -0.0626(12) -0.528(3) 0.4796(5) 0.117(2) Uiso 0.2 1 d D . P B -2
H55A H -0.031753 -0.568173 0.458778 0.176 Uiso 0.2 1 calc GR . P B -2
H55B H -0.115603 -0.632146 0.482602 0.176 Uiso 0.2 1 calc GR . P B -2
H55C H -0.019321 -0.546877 0.498491 0.176 Uiso 0.2 1 calc GR . P B -2

loop_
_atom_site_aniso_label
_atom_site_aniso_U_11
_atom_site_aniso_U_22
_atom_site_aniso_U_33
_atom_site_aniso_U_23
_atom_site_aniso_U_13
_atom_site_aniso_U_12
C1 0.0295(6) 0.0637(10) 0.0462(8) -0.0149(7) -0.0088(5) 0.0080(6)
C2 0.0278(6) 0.0615(9) 0.0454(7) -0.0144(7) -0.0047(5) 0.0027(6)
C3 0.0268(6) 0.0686(10) 0.0598(9) -0.0156(8) -0.0057(6) -0.0027(7)
C4 0.0342(7) 0.0638(10) 0.0622(9) -0.0119(8) 0.0005(6) -0.0107(7)
C5 0.0351(7) 0.0574(9) 0.0509(8) -0.0066(7) -0.0009(6) -0.0061(6)
C6 0.0299(6) 0.0508(8) 0.0424(7) -0.0084(6) -0.0017(5) -0.0010(6)
C7 0.0276(6) 0.0529(8) 0.0407(7) -0.0097(6) -0.0038(5) 0.0016(6)
C8 0.0285(6) 0.0472(8) 0.0386(7) -0.0082(6) -0.0057(5) 0.0036(5)
C9 0.0285(6) 0.0415(7) 0.0386(6) -0.0057(5) -0.0057(5) 0.0023(5)
C10 0.0289(6) 0.0413(7) 0.0400(7) -0.0050(6) -0.0050(5) 0.0015(5)
C11 0.0302(6) 0.0475(8) 0.0422(7) -0.0033(6) -0.0022(5) 0.0001(6)
C12 0.0358(7) 0.0551(9) 0.0539(8) 0.0086(7) -0.0002(6) -0.0043(6)
C13 0.0395(7) 0.0558(9) 0.0551(9) 0.0142(7) -0.0042(6) 0.0021(7)
C14 0.0309(6) 0.0490(8) 0.0492(8) 0.0042(6) -0.0075(5) 0.0032(6)
C15 0.0292(6) 0.0394(7) 0.0424(7) -0.0036(6) -0.0054(5) 0.0020(5)
C16 0.0287(6) 0.0366(7) 0.0429(7) -0.0041(5) -0.0074(5) 0.0009(5)
C17 0.0299(6) 0.0371(7) 0.0453(7) -0.0020(6) -0.0082(5) -0.0020(5)
C18 0.0305(6) 0.0378(7) 0.0413(7) -0.0044(5) -0.0089(5) 0.0017(5)
C19 0.0343(6) 0.0388(7) 0.0417(7) -0.0052(6) -0.0094(5) 0.0022(5)
C20 0.0357(6) 0.0445(7) 0.0397(7) -0.0069(6) -0.0099(5) 0.0064(6)
C21 0.0419(7) 0.0477(8) 0.0435(7) -0.0049(6) -0.0110(6) 0.0079(6)
C22 0.0428(7) 0.0568(9) 0.0394(7) -0.0075(6) -0.0106(6) 0.0153(7)
C23 0.0347(7) 0.0710(10) 0.0425(7) -0.0080(7) -0.0107(6) 0.0173(7)
C24 0.0326(7) 0.0590(9) 0.0410(7) -0.0115(6) -0.0086(5) 0.0113(6)
C25 0.0315(6) 0.0490(8) 0.0389(7) -0.0087(6) -0.0079(5) 0.0070(6)
C26A 0.0328(10) 0.0501(13) 0.0547(13) -0.0068(11) -0.0099(9) 0.0021(9)
C27A 0.0405(13) 0.103(3) 0.0614(17) -0.0274(17) -0.0131(12) 0.0110(15)
C28A 0.0468(15) 0.127(3) 0.0695(19) -0.026(2) -0.0241(14) 0.0060(18)
C29A 0.0281(13) 0.076(2) 0.077(2) 0.0109(18) -0.0172(13) -0.0044(13)
C30A 0.0263(13) 0.0581(19) 0.072(2) -0.0030(15) -0.0046(13) 0.0015(13)
C31A 0.0256(12) 0.0490(17) 0.0475(15) -0.0024(13) -0.0001(10) -0.0050(11)
C26B 0.0308(14) 0.0482(18) 0.0468(16) -0.0039(15) -0.0140(13) 0.0064(13)
C27B 0.028(2) 0.061(4) 0.055(3) 0.003(2) 0.001(2) -0.007(2)
C28B 0.039(3) 0.065(4) 0.088(5) 0.004(3) -0.001(3) 0.008(3)
C29B 0.030(2) 0.074(4) 0.085(4) 0.008(3) -0.016(3) -0.002(2)
C30B 0.051(3) 0.067(3) 0.090(4) -0.003(3) -0.037(3) -0.007(2)
C31B 0.047(2) 0.055(3) 0.067(3) -0.010(2) -0.026(2) 0.007(2)
C32 0.0289(6) 0.0385(7) 0.0418(7) 0.0024(5) -0.0067(5) -0.0007(5)
C33 0.0344(7) 0.0403(7) 0.0557(8) -0.0051(6) -0.0060(6) -0.0017(6)
C34 0.0323(6) 0.0448(8) 0.0597(9) -0.0026(7) -0.0012(6) 0.0041(6)
C35 0.0268(6) 0.0518(8) 0.0529(8) 0.0029(7) -0.0056(5) -0.0007(6)
C36 0.0348(7) 0.0459(8) 0.0533(8) -0.0033(6) -0.0109(6) -0.0038(6)
C37 0.0339(7) 0.0396(7) 0.0506(8) -0.0032(6) -0.0093(5) 0.0028(6)
C38 0.0356(6) 0.0390(7) 0.0433(7) 0.0018(6) -0.0132(5) 0.0018(5)
C39 0.0517(8) 0.0588(10) 0.0547(9) -0.0083(8) -0.0029(7) -0.0123(8)
C40 0.0567(10) 0.0763(12) 0.0562(9) -0.0004(9) 0.0021(8) -0.0059(9)
C41 0.0581(10) 0.0691(12) 0.0652(11) 0.0196(9) -0.0071(8) -0.0158(9)
C42 0.0946(15) 0.0563(11) 0.0780(13) -0.0028(10) 0.0027(11) -0.0302(11)
C43 0.0744(11) 0.0462(9) 0.0650(10) -0.0079(8) 0.0029(9) -0.0132(8)
C44 0.0485(8) 0.0601(10) 0.0404(7) -0.0075(7) -0.0094(6) 0.0229(7)
C45 0.0629(10) 0.0556(10) 0.0481(8) -0.0091(7) -0.0118(7) 0.0204(8)
C46 0.0817(12) 0.0594(11) 0.0557(10) -0.0019(8) -0.0061(9) 0.0240(9)
C47 0.0857(13) 0.0762(13) 0.0475(9) 0.0024(9) -0.0119(9) 0.0363(11)
C48 0.0674(11) 0.0822(14) 0.0457(8) -0.0064(9) -0.0176(8) 0.0299(10)
C49 0.0512(9) 0.0719(11) 0.0463(8) -0.0062(8) -0.0143(7) 0.0220(8)

loop_
_atom_type_symbol
_atom_type_description
_atom_type_scat_dispersion_real
_atom_type_scat_dispersion_imag
_atom_type_scat_source
C C 0.0181 0.0091 'International Tables Vol C Tables 4.2.6.8 and 6.1.1.4'
H H 0.0000 0.0000 'International Tables Vol C Tables 4.2.6.8 and 6.1.1.4'

loop_
_exptl_crystal_face_index_h
_exptl_crystal_face_index_k
_exptl_crystal_face_index_l
_exptl_crystal_face_perp_dist
0 0 1 0.0182
0 0 -1 0.0102
-1 0 0 0.0337
1 0 0 0.0307
0 1 0 0.0786
0 -1 0 0.0786

loop_
_geom_angle_atom_site_label_1
_geom_angle_atom_site_label_2
_geom_angle_atom_site_label_3
_geom_angle
C2 C1 C26A 125.32(16)
C2 C1 C26B 112.86(19)
C24 C1 C2 120.60(12)
C24 C1 C26A 114.03(15)
C24 C1 C26B 126.50(19)
C1 C2 C7 120.06(14)
C3 C2 C1 121.95(12)
C3 C2 C7 117.98(14)
C2 C3 H3 119.4
C4 C3 C2 121.18(13)
C4 C3 H3 119.4
C3 C4 H4 119.5
C3 C4 C5 121.01(15)
C5 C4 H4 119.5
C4 C5 H5 119.8
C4 C5 C6 120.49(16)
C6 C5 H5 119.8
C5 C6 C7 119.12(12)
C5 C6 C11 121.56(14)
C7 C6 C11 119.32(13)
C6 C7 C2 120.21(13)
C6 C7 C8 120.61(12)
C8 C7 C2 119.17(13)
C9 C8 C7 119.98(13)
C25 C8 C7 120.36(12)
C25 C8 C9 119.66(13)
C8 C9 C10 120.27(12)
C18 C9 C8 119.73(12)
C18 C9 C10 119.94(11)
C9 C10 C15 119.92(12)
C11 C10 C9 120.46(11)
C11 C10 C15 119.60(12)
C10 C11 C6 119.30(13)
C12 C11 C6 122.02(13)
C12 C11 C10 118.68(12)
C11 C12 H12 119.4
C13 C12 C11 121.23(14)
C13 C12 H12 119.4
C12 C13 H13 119.7
C14 C13 C12 120.54(14)
C14 C13 H13 119.7
C13 C14 H14 119.6
C13 C14 C15 120.89(12)
C15 C14 H14 119.6
C10 C15 C16 118.97(12)
C14 C15 C10 119.03(13)
C14 C15 C16 122.00(11)
C15 C16 C32 120.90(12)
C17 C16 C15 120.16(11)
C17 C16 C32 118.82(12)
C16 C17 H17 118.7
C16 C17 C18 122.60(13)
C18 C17 H17 118.7
C9 C18 C17 118.35(12)
C19 C18 C9 120.25(11)
C19 C18 C17 121.30(13)
C18 C19 C20 120.17(13)
C18 C19 C38 119.90(11)
C20 C19 C38 119.80(12)
C19 C20 C25 119.52(13)
C21 C20 C19 120.98(14)
C21 C20 C25 119.49(12)
C20 C21 H21 119.2
C22 C21 C20 121.69(15)
C22 C21 H21 119.2
C21 C22 C23 118.78(14)
C21 C22 C44 119.83(15)
C23 C22 C44 121.35(13)
C22 C23 H23 118.5
C22 C23 C24 122.95(12)
C24 C23 H23 118.5
C1 C24 C23 122.89(12)
C1 C24 C25 119.39(14)
C23 C24 C25 117.70(14)
C8 C25 C20 120.26(12)
C8 C25 C24 120.36(13)
C20 C25 C24 119.32(13)
C27A C26A C1 119.29(14)
C31A C26A C1 120.66(14)
C31A C26A C27A 120.0
C26A C27A H27A 120.0
C26A C27A C28A 120.0
C28A C27A H27A 120.0
C27A C28A H28A 120.1
C27A C28A C29A 119.9
C29A C28A H28A 120.1
C28A C29A H29A 120.0
C30A C29A C28A 120.1
C30A C29A H29A 120.0
C29A C30A H30A 120.0
C31A C30A C29A 120.0
C31A C30A H30A 120.0
C26A C31A C30A 120.1
C26A C31A H31A 120.0
C30A C31A H31A 120.0
C27B C26B C1 114.5(2)
C31B C26B C1 125.5(2)
C31B C26B C27B 120.0
C26B C27B H27B 120.0
C28B C27B C26B 120.0
C28B C27B H27B 120.0
C27B C28B H28B 120.0
C27B C28B C29B 120.0
C29B C28B H28B 120.0
C28B C29B H29B 120.0
C30B C29B C28B 120.0
C30B C29B H29B 120.0
C29B C30B H30B 120.0
C29B C30B C31B 120.0
C31B C30B H30B 120.0
C26B C31B C30B 120.0
C26B C31B H31B 120.0
C30B C31B H31B 120.0
C33 C32 C16 120.54(12)
C37 C32 C16 120.75(12)
C37 C32 C33 118.59(12)
C32 C33 H33 119.7
C34 C33 C32 120.58(13)
C34 C33 H33 119.7
C33 C34 H34 119.9
C35 C34 C33 120.17(14)
C35 C34 H34 119.9
C34 C35 H35 120.1
C36 C35 C34 119.79(12)
C36 C35 H35 120.1
C35 C36 H36 120.0
C35 C36 C37 120.07(13)
C37 C36 H36 120.0
C32 C37 C36 120.80(13)
C32 C37 H37 119.6
C36 C37 H37 119.6
C39 C38 C19 119.86(13)
C43 C38 C19 122.01(14)
C43 C38 C39 118.09(15)
C38 C39 H39 119.5
C40 C39 C38 120.90(16)
C40 C39 H39 119.5
C39 C40 H40 120.1
C41 C40 C39 119.89(18)
C41 C40 H40 120.1
C40 C41 H41 120.1
C42 C41 C40 119.73(18)
C42 C41 H41 120.1
C41 C42 H42 119.8
C41 C42 C43 120.46(18)
C43 C42 H42 119.8
C38 C43 H43 119.5
C42 C43 C38 120.91(18)
C42 C43 H43 119.5
C45 C44 C22 120.77(14)
C45 C44 C49 118.42(15)
C49 C44 C22 120.80(17)
C44 C45 H45 119.4
C46 C45 C44 121.12(16)
C46 C45 H45 119.4
C45 C46 H46 120.1
C45 C46 C47 119.9(2)
C47 C46 H46 120.1
C46 C47 H47 120.0
C48 C47 C46 119.97(17)
C48 C47 H47 120.0
C47 C48 H48 119.8
C47 C48 C49 120.39(17)
C49 C48 H48 119.8
C44 C49 H49 119.9
C48 C49 C44 120.23(19)
C48 C49 H49 119.9
H50A C50 H50B 109.5
H50A C50 H50C 109.5
H50B C50 H50C 109.5
C51 C50 H50A 109.5
C51 C50 H50B 109.5
C51 C50 H50C 109.5
C50 C51 H51A 108.2
C50 C51 H51B 108.2
H51A C51 H51B 107.3
C52 C51 C50 116.4(13)
C52 C51 H51A 108.2
C52 C51 H51B 108.2
C51 C52 H52A 105.1
C51 C52 H52B 105.1
C51 C52 C53 128.7(13)
H52A C52 H52B 105.9
C53 C52 H52A 105.1
C53 C52 H52B 105.1
C52 C53 H53A 106.9
C52 C53 H53B 106.9
H53A C53 H53B 106.7
C54 C53 C52 121.6(12)
C54 C53 H53A 106.9
C54 C53 H53B 106.9
C53 C54 H54A 110.7
C53 C54 H54B 110.7
C53 C54 C55 105.2(12)
H54A C54 H54B 108.8
C55 C54 H54A 110.7
C55 C54 H54B 110.7
C54 C55 H55A 109.5
C54 C55 H55B 109.5
C54 C55 H55C 109.5
H55A C55 H55B 109.5
H55A C55 H55C 109.5
H55B C55 H55C 109.5

loop_
_geom_bond_atom_site_label_1
_geom_bond_atom_site_label_2
_geom_bond_distance
C1 C2 1.429(2)
C1 C24 1.406(2)
C1 C26A 1.517(2)
C1 C26B 1.517(3)
C2 C3 1.407(2)
C2 C7 1.4364(17)
C3 H3 0.9500
C3 C4 1.374(3)
C4 H4 0.9500
C4 C5 1.393(2)
C5 H5 0.9500
C5 C6 1.397(2)
C6 C7 1.418(2)
C6 C11 1.4699(17)
C7 C8 1.431(2)
C8 C9 1.4248(17)
C8 C25 1.411(2)
C9 C10 1.4283(19)
C9 C18 1.4218(19)
C10 C11 1.420(2)
C10 C15 1.4328(17)
C11 C12 1.398(2)
C12 H12 0.9500
C12 C13 1.390(2)
C13 H13 0.9500
C13 C14 1.375(2)
C14 H14 0.9500
C14 C15 1.398(2)
C15 C16 1.4458(19)
C16 C17 1.3504(19)
C16 C32 1.4969(16)
C17 H17 0.9500
C17 C18 1.4404(16)
C18 C19 1.4017(19)
C19 C20 1.4193(17)
C19 C38 1.491(2)
C20 C21 1.416(2)
C20 C25 1.425(2)
C21 H21 0.9500
C21 C22 1.3904(19)
C22 C23 1.391(2)
C22 C44 1.489(2)
C23 H23 0.9500
C23 C24 1.417(2)
C24 C25 1.4462(17)
C26A C27A 1.3808(13)
C26A C31A 1.3802(13)
C27A H27A 0.9500
C27A C28A 1.3817(13)
C28A H28A 0.9500
C28A C29A 1.3819(13)
C29A H29A 0.9500
C29A C30A 1.3806(13)
C30A H30A 0.9500
C30A C31A 1.3804(13)
C31A H31A 0.9500
C26B C27B 1.400(2)
C26B C31B 1.400(2)
C27B H27B 0.9500
C27B C28B 1.399(2)
C28B H28B 0.9500
C28B C29B 1.401(2)
C29B H29B 0.9500
C29B C30B 1.400(2)
C30B H30B 0.9500
C30B C31B 1.400(2)
C31B H31B 0.9500
C32 C33 1.393(2)
C32 C37 1.3834(19)
C33 H33 0.9500
C33 C34 1.3873(18)
C34 H34 0.9500
C34 C35 1.383(2)
C35 H35 0.9500
C35 C36 1.376(2)
C36 H36 0.9500
C36 C37 1.3930(18)
C37 H37 0.9500
C38 C39 1.382(2)
C38 C43 1.379(2)
C39 H39 0.9500
C39 C40 1.382(2)
C40 H40 0.9500
C40 C41 1.375(3)
C41 H41 0.9500
C41 C42 1.360(3)
C42 H42 0.9500
C42 C43 1.379(3)
C43 H43 0.9500
C44 C45 1.390(3)
C44 C49 1.403(2)
C45 H45 0.9500
C45 C46 1.382(2)
C46 H46 0.9500
C46 C47 1.385(3)
C47 H47 0.9500
C47 C48 1.380(3)
C48 H48 0.9500
C48 C49 1.386(3)
C49 H49 0.9500
C50 H50A 0.9800
C50 H50B 0.9800
C50 H50C 0.9800
C50 C51 1.544(5)
C51 H51A 0.9900
C51 H51B 0.9900
C51 C52 1.533(5)
C52 H52A 0.9900
C52 H52B 0.9900
C52 C53 1.536(5)
C53 H53A 0.9900
C53 H53B 0.9900
C53 C54 1.533(5)
C54 H54A 0.9900
C54 H54B 0.9900
C54 C55 1.544(5)
C55 H55A 0.9800
C55 H55B 0.9800
C55 H55C 0.9800
